data_2218935
loop_
_publ_author_name
'Cheng, Xiang-Wei'

_publ_section_title
;
 Ethyl <i>N</i>'-[(<i>E</i>)-4-hydroxybenzylidene]hydrazinecarboxylate
 at 123K
;
_journal_coeditor_code CI2620
_journal_issue 8
_journal_name_full 'Acta Crystallographica Section E'
_journal_page_first o1396
_journal_paper_doi 10.1107/S1600536808019818
_journal_volume 64
_journal_year 2008
_chemical_formula_iupac 'C10 H12 N2 O3'
_chemical_formula_moiety 'C10 H12 N2 O3'
_chemical_formula_sum 'C10 H12 N2 O3'
_chemical_formula_weight 208.22
_chemical_name_systematic
;
Ethyl <i>N</i>'-[(<i>E</i>)-4-hydroxybenzylidene]hydrazinecarboxylate
;
_space_group_IT_number 61
_symmetry_cell_setting orthorhombic
_symmetry_space_group_name_Hall '-P 2ac 2ab'
_symmetry_space_group_name_H-M 'P b c a'
_atom_sites_solution_hydrogens geom
_atom_sites_solution_primary direct
_atom_sites_solution_secondary difmap
_audit_creation_method SHELXL97
_cell_angle_alpha 90.00
_cell_angle_beta 90.00
_cell_angle_gamma 90.00
_cell_formula_units_Z 8
_cell_length_a 11.342(3)
_cell_length_b 7.6114(17)
_cell_length_c 24.986(5)
_cell_measurement_reflns_used 1900
_cell_measurement_temperature 123(2)
_cell_measurement_theta_max 25.0
_cell_measurement_theta_min 1.6
_cell_volume 2157.0(9)
_computing_cell_refinement 'SAINT (Bruker, 2002)'
_computing_data_collection 'SMART (Bruker, 2002)'
_computing_data_reduction 'SAINT (Bruker, 2002)'
_computing_molecular_graphics 'SHELXTL (Sheldrick, 2008)'
_computing_publication_material 'SHELXTL (Sheldrick, 2008)'
_computing_structure_refinement 'SHELXL97 (Sheldrick, 2008)'
_computing_structure_solution 'SHELXS97 (Sheldrick, 2008)'
_diffrn_ambient_temperature 123(2)
_diffrn_measured_fraction_theta_full 0.999
_diffrn_measured_fraction_theta_max 0.999
_diffrn_measurement_device_type 'Bruker SMART CCD area-detector'
_diffrn_measurement_method '\f and \w'
_diffrn_radiation_monochromator graphite
_diffrn_radiation_source 'fine-focus sealed tube'
_diffrn_radiation_type MoK\a
_diffrn_radiation_wavelength 0.71073
_diffrn_reflns_av_R_equivalents 0.0404
_diffrn_reflns_av_sigmaI/netI 0.0190
_diffrn_reflns_limit_h_max 13
_diffrn_reflns_limit_h_min -13
_diffrn_reflns_limit_k_max 9
_diffrn_reflns_limit_k_min -8
_diffrn_reflns_limit_l_max 29
_diffrn_reflns_limit_l_min -28
_diffrn_reflns_number 21084
_diffrn_reflns_theta_full 25.02
_diffrn_reflns_theta_max 25.02
_diffrn_reflns_theta_min 1.63
_diffrn_standards_number 0
_exptl_absorpt_coefficient_mu 0.096
_exptl_absorpt_correction_T_max 0.9682
_exptl_absorpt_correction_T_min 0.9654
_exptl_absorpt_correction_type multi-scan
_exptl_absorpt_process_details '(SADABS; Bruker, 2002)'
_exptl_crystal_colour colourless
_exptl_crystal_density_diffrn 1.282
_exptl_crystal_density_method 'not measured'
_exptl_crystal_description block
_exptl_crystal_F_000 880
_exptl_crystal_size_max 0.26
_exptl_crystal_size_mid 0.25
_exptl_crystal_size_min 0.23
_refine_diff_density_max 0.209
_refine_diff_density_min -0.178
_refine_ls_extinction_coef 0.0110(18)
_refine_ls_extinction_expression Fc^*^=kFc[1+0.001xFc^2^\l^3^/sin(2\q)]^-1/4^
_refine_ls_extinction_method 'SHELXL97 (Sheldrick, 2008)'
_refine_ls_goodness_of_fit_ref 1.022
_refine_ls_hydrogen_treatment constr
_refine_ls_matrix_type full
_refine_ls_number_parameters 137
_refine_ls_number_reflns 1900
_refine_ls_number_restraints 0
_refine_ls_restrained_S_all 1.022
_refine_ls_R_factor_all 0.0512
_refine_ls_R_factor_gt 0.0397
_refine_ls_shift/su_max 0.001
_refine_ls_shift/su_mean 0.000
_refine_ls_structure_factor_coef Fsqd
_refine_ls_weighting_details 'calc w = 1/[\s^2^(Fo^2^)+(0.0722P)^2^+0.4536P] where P=(Fo^2^+2Fc^2^)/3'
_refine_ls_weighting_scheme calc
_refine_ls_wR_factor_gt 0.1161
_refine_ls_wR_factor_ref 0.1252
_reflns_number_gt 1521
_reflns_number_total 1900
_reflns_threshold_expression I>2\s(I)
_cod_data_source_file ci2620.cif
_cod_data_source_block I
_cod_database_code 2218935
_cod_database_fobs_code 2218935

loop_
_symmetry_equiv_pos_as_xyz
'x, y, z'
'-x+1/2, -y, z+1/2'
'x+1/2, -y+1/2, -z'
'-x, y+1/2, -z+1/2'
'-x, -y, -z'
'x-1/2, y, -z-1/2'
'-x-1/2, y-1/2, z'
'x, -y-1/2, z-1/2'

loop_
_atom_site_type_symbol
_atom_site_label
_atom_site_fract_x
_atom_site_fract_y
_atom_site_fract_z
_atom_site_U_iso_or_equiv
_atom_site_adp_type
_atom_site_calc_flag
_atom_site_refinement_flags
_atom_site_occupancy
O O2 0.38975(10) 0.12445(15) 0.06297(5) 0.0550(4) Uani d . 1
O O1 0.10016(11) 0.07264(18) 0.38449(5) 0.0662(4) Uani d . 1
H H1 0.0396 0.1121 0.3978 0.099 Uiso calc R 1
O O3 0.31948(13) 0.34186(17) 0.01045(5) 0.0708(4) Uani d . 1
N N1 0.23119(12) 0.22542(18) 0.13972(5) 0.0472(4) Uani d . 1
N N2 0.23619(13) 0.29838(19) 0.08895(5) 0.0533(4) Uani d . 1
H H2A 0.1859 0.3769 0.0794 0.064 Uiso calc R 1
C C4 0.21890(13) 0.1206(2) 0.25066(6) 0.0451(4) Uani d . 1
H H4 0.2850 0.0839 0.2317 0.054 Uiso calc R 1
C C6 0.13472(13) 0.2248(2) 0.22515(6) 0.0422(4) Uani d . 1
C C1 0.10857(14) 0.1271(2) 0.33239(6) 0.0459(4) Uani d . 1
C C3 0.02413(14) 0.2324(2) 0.30815(7) 0.0493(4) Uani d . 1
H H3 -0.0410 0.2707 0.3275 0.059 Uiso calc R 1
C C7 0.14800(14) 0.2813(2) 0.16958(7) 0.0471(4) Uani d . 1
H H7 0.0940 0.3608 0.1555 0.056 Uiso calc R 1
C C2 0.20628(14) 0.0712(2) 0.30315(6) 0.0481(4) Uani d . 1
H H2 0.2629 0.0004 0.3192 0.058 Uiso calc R 1
C C5 0.03729(14) 0.2800(2) 0.25500(7) 0.0491(4) Uani d . 1
H H5 -0.0197 0.3501 0.2389 0.059 Uiso calc R 1
C C8 0.32053(15) 0.2449(2) 0.05487(6) 0.0489(4) Uani d . 1
C C9 0.3972(3) 0.2864(3) -0.03288(9) 0.1029(9) Uani d . 1
H H9A 0.4749 0.2601 -0.0188 0.123 Uiso calc R 1
H H9B 0.3663 0.1809 -0.0495 0.123 Uiso calc R 1
C C10 0.4055(3) 0.4246(4) -0.07193(10) 0.1096(10) Uani d . 1
H H10A 0.4564 0.3880 -0.1005 0.164 Uiso calc R 1
H H10B 0.4372 0.5282 -0.0554 0.164 Uiso calc R 1
H H10C 0.3285 0.4497 -0.0859 0.164 Uiso calc R 1

loop_
_atom_site_aniso_label
_atom_site_aniso_U_11
_atom_site_aniso_U_22
_atom_site_aniso_U_33
_atom_site_aniso_U_12
_atom_site_aniso_U_13
_atom_site_aniso_U_23
O2 0.0572(7) 0.0535(7) 0.0542(7) 0.0039(6) 0.0023(5) 0.0014(5)
O1 0.0693(8) 0.0818(9) 0.0475(8) 0.0116(7) 0.0088(6) 0.0139(6)
O3 0.1000(10) 0.0651(8) 0.0472(7) 0.0138(7) 0.0168(7) 0.0131(6)
N1 0.0533(8) 0.0472(8) 0.0412(8) 0.0007(6) 0.0011(6) 0.0059(6)
N2 0.0639(9) 0.0534(8) 0.0426(8) 0.0116(7) 0.0048(7) 0.0112(6)
C4 0.0428(8) 0.0455(9) 0.0469(9) 0.0038(7) 0.0050(7) -0.0010(7)
C6 0.0431(8) 0.0387(8) 0.0447(9) -0.0018(6) -0.0001(6) 0.0012(6)
C1 0.0508(9) 0.0447(9) 0.0421(9) -0.0033(7) 0.0001(7) 0.0022(7)
C3 0.0426(8) 0.0528(10) 0.0526(10) 0.0030(7) 0.0077(7) 0.0009(8)
C7 0.0495(9) 0.0447(9) 0.0471(10) 0.0040(7) -0.0013(7) 0.0053(7)
C2 0.0484(8) 0.0478(9) 0.0483(10) 0.0063(7) -0.0029(7) 0.0024(7)
C5 0.0437(8) 0.0501(9) 0.0534(10) 0.0061(7) 0.0001(7) 0.0069(7)
C8 0.0592(10) 0.0455(9) 0.0418(9) -0.0046(8) 0.0000(7) 0.0011(7)
C9 0.155(3) 0.0936(18) 0.0598(14) 0.0209(17) 0.0467(16) 0.0063(12)
C10 0.107(2) 0.155(3) 0.0666(15) 0.0021(19) 0.0209(13) 0.0293(16)

loop_
_atom_type_symbol
_atom_type_description
_atom_type_scat_dispersion_real
_atom_type_scat_dispersion_imag
_atom_type_scat_source
C C 0.0033 0.0016 'International Tables Vol C Tables 4.2.6.8 and 6.1.1.4'
H H 0.0000 0.0000 'International Tables Vol C Tables 4.2.6.8 and 6.1.1.4'
N N 0.0061 0.0033 'International Tables Vol C Tables 4.2.6.8 and 6.1.1.4'
O O 0.0106 0.0060 'International Tables Vol C Tables 4.2.6.8 and 6.1.1.4'

loop_
_geom_angle_atom_site_label_1
_geom_angle_atom_site_label_2
_geom_angle_atom_site_label_3
_geom_angle
C1 O1 H1 109.5
C8 O3 C9 116.92(16)
C7 N1 N2 115.58(13)
C8 N2 N1 119.19(14)
C8 N2 H2A 120.4
N1 N2 H2A 120.4
C2 C4 C6 121.41(14)
C2 C4 H4 119.3
C6 C4 H4 119.3
C4 C6 C5 117.91(15)
C4 C6 C7 122.06(14)
C5 C6 C7 119.99(14)
O1 C1 C3 122.78(14)
O1 C1 C2 117.48(14)
C3 C1 C2 119.74(15)
C5 C3 C1 119.70(15)
C5 C3 H3 120.1
C1 C3 H3 120.1
N1 C7 C6 122.24(15)
N1 C7 H7 118.9
C6 C7 H7 118.9
C4 C2 C1 120.03(14)
C4 C2 H2 120.0
C1 C2 H2 120.0
C3 C5 C6 121.20(15)
C3 C5 H5 119.4
C6 C5 H5 119.4
O2 C8 O3 123.93(15)
O2 C8 N2 125.36(15)
O3 C8 N2 110.71(15)
C10 C9 O3 109.4(2)
C10 C9 H9A 109.8
O3 C9 H9A 109.8
C10 C9 H9B 109.8
O3 C9 H9B 109.8
H9A C9 H9B 108.2
C9 C10 H10A 109.5
C9 C10 H10B 109.5
H10A C10 H10B 109.5
C9 C10 H10C 109.5
H10A C10 H10C 109.5
H10B C10 H10C 109.5

loop_
_geom_bond_atom_site_label_1
_geom_bond_atom_site_label_2
_geom_bond_distance
O2 C8 1.224(2)
O1 C1 1.3695(19)
O1 H1 0.82
O3 C8 1.3329(19)
O3 C9 1.458(3)
N1 C7 1.276(2)
N1 N2 1.3860(18)
N2 C8 1.344(2)
N2 H2A 0.86
C4 C2 1.372(2)
C4 C6 1.395(2)
C4 H4 0.93
C6 C5 1.398(2)
C6 C7 1.462(2)
C1 C3 1.388(2)
C1 C2 1.394(2)
C3 C5 1.385(2)
C3 H3 0.93
C7 H7 0.93
C2 H2 0.93
C5 H5 0.93
C9 C10 1.437(3)
C9 H9A 0.97
C9 H9B 0.97
C10 H10A 0.96
C10 H10B 0.96
C10 H10C 0.96

loop_
_geom_hbond_atom_site_label_D
_geom_hbond_atom_site_label_H
_geom_hbond_atom_site_label_A
_geom_hbond_site_symmetry_A
_geom_hbond_distance_DH
_geom_hbond_distance_HA
_geom_hbond_distance_DA
_geom_hbond_angle_DHA
_geom_hbond_publ_flag
O1 H1 O2 6_556 0.82 1.96 2.752(2) 161 yes
N2 H2A O2 7_665 0.86 2.11 2.936(2) 161 yes
C9 H9B O1 2_554 0.97 2.57 3.425(3) 148 yes
C2 H2 Cg1 7_545 0.93 2.97 3.636(2) 130 yes
C5 H5 Cg1 4_555 0.93 2.77 3.613(2) 151 yes

loop_
_geom_torsion_atom_site_label_1
_geom_torsion_atom_site_label_2
_geom_torsion_atom_site_label_3
_geom_torsion_atom_site_label_4
_geom_torsion
C7 N1 N2 C8 -179.28(15)
C2 C4 C6 C5 0.9(2)
C2 C4 C6 C7 178.80(15)
O1 C1 C3 C5 -178.91(15)
C2 C1 C3 C5 0.4(2)
N2 N1 C7 C6 -176.50(13)
C4 C6 C7 N1 6.8(3)
C5 C6 C7 N1 -175.38(15)
C6 C4 C2 C1 -0.9(2)
O1 C1 C2 C4 179.54(14)
C3 C1 C2 C4 0.2(2)
C1 C3 C5 C6 -0.3(3)
C4 C6 C5 C3 -0.3(2)
C7 C6 C5 C3 -178.25(15)
C9 O3 C8 O2 7.1(3)
C9 O3 C8 N2 -173.16(19)
N1 N2 C8 O2 6.4(3)
N1 N2 C8 O3 -173.41(14)
C8 O3 C9 C10 -166.9(2)

loop_
_cod_related_entry_id
_cod_related_entry_database
_cod_related_entry_code
1 ChemSpider 12666690
